data_4512684
loop_
_publ_author_name
'Wan, Xiuyan'
'Jiang, Feilong'
'Chen, Lian'
'Wu, Mingyan'
'Zhang, Mingjian'
'Pan, Jie'
'Su, Kongzhao'
'Yang, Yan'
'Hong, Maochun'

_publ_section_title
;
 Structural Diversity Modulated by the Ratios of a Ternary Solvent
 Mixture: Syntheses, Structures, and Luminescent Properties of Five
 Zinc(II) Metal--Organic Frameworks
;
_journal_issue 3
_journal_name_full 'Crystal Growth &amp; Design'
_journal_page_first 1481
_journal_paper_doi 10.1021/cg501828u
_journal_volume 15
_journal_year 2015
_chemical_formula_sum 'C36 H12 O19 Zn3'
_chemical_formula_weight 944.57
_chemical_name_systematic
;
 ?
;
_space_group_crystal_system triclinic
_space_group_IT_number 2
_space_group_name_Hall '-P 1'
_space_group_name_H-M_alt 'P -1'
_symmetry_space_group_name_Hall '-P 1'
_symmetry_space_group_name_H-M 'P -1'
_atom_sites_solution_hydrogens geom
_audit_creation_method SHELXL-2013
_cell_angle_alpha 69.517(6)
_cell_angle_beta 75.565(5)
_cell_angle_gamma 86.284(5)
_cell_formula_units_Z 2
_cell_length_a 12.4752(7)
_cell_length_b 15.3763(9)
_cell_length_c 17.9551(12)
_cell_measurement_reflns_used 7502
_cell_measurement_temperature 100(2)
_cell_measurement_theta_max 72.9890
_cell_measurement_theta_min 3.6460
_cell_volume 3123.6(4)
_computing_cell_refinement 'CrysAlisPro, Agilent Technologies'
_computing_data_collection 'CrysAlisPro, Agilent Technologies'
_computing_data_reduction 'CrysAlisPro, Agilent Technologies'
_computing_structure_refinement 'SHELXL-2013 (Sheldrick, 2013)'
_diffrn_ambient_temperature 100(2)
_diffrn_detector_area_resol_mean 10.5594
_diffrn_measured_fraction_theta_full 0.999
_diffrn_measured_fraction_theta_max 0.965
_diffrn_measurement_device_type 'SuperNova, Dual, Cu at zero, Atlas'
_diffrn_measurement_method '\w scans'
_diffrn_radiation_type CuK\a
_diffrn_radiation_wavelength 1.54184
_diffrn_reflns_av_R_equivalents 0.0475
_diffrn_reflns_av_unetI/netI 0.0508
_diffrn_reflns_Laue_measured_fraction_full 0.999
_diffrn_reflns_Laue_measured_fraction_max 0.965
_diffrn_reflns_limit_h_max 15
_diffrn_reflns_limit_h_min -13
_diffrn_reflns_limit_k_max 19
_diffrn_reflns_limit_k_min -18
_diffrn_reflns_limit_l_max 22
_diffrn_reflns_limit_l_min -22
_diffrn_reflns_number 23780
_diffrn_reflns_point_group_measured_fraction_full 0.999
_diffrn_reflns_point_group_measured_fraction_max 0.965
_diffrn_reflns_theta_full 67.684
_diffrn_reflns_theta_max 73.709
_diffrn_reflns_theta_min 3.069
_exptl_absorpt_coefficient_mu 1.786
_exptl_absorpt_correction_T_max 1.00000
_exptl_absorpt_correction_T_min 0.92487
_exptl_absorpt_correction_type multi-scan
_exptl_absorpt_process_details 'CrysAlisPro, Agilent Technologies'
_exptl_crystal_colour colorless
_exptl_crystal_density_diffrn 1.004
_exptl_crystal_description prism
_exptl_crystal_F_000 940
_exptl_crystal_size_max 0.180
_exptl_crystal_size_mid 0.160
_exptl_crystal_size_min 0.150
_platon_squeeze_details
;
;
_refine_diff_density_max 3.237
_refine_diff_density_min -0.692
_refine_diff_density_rms 0.155
_refine_ls_extinction_method none
_refine_ls_goodness_of_fit_ref 1.011
_refine_ls_hydrogen_treatment constr
_refine_ls_matrix_type full
_refine_ls_number_parameters 523
_refine_ls_number_reflns 12192
_refine_ls_number_restraints 0
_refine_ls_restrained_S_all 1.011
_refine_ls_R_factor_all 0.1035
_refine_ls_R_factor_gt 0.0918
_refine_ls_shift/su_max 0.001
_refine_ls_shift/su_mean 0.000
_refine_ls_structure_factor_coef Fsqd
_refine_ls_weighting_details 'w=1/[\s^2^(Fo^2^)+(0.2000P)^2^] where P=(Fo^2^+2Fc^2^)/3'
_refine_ls_weighting_scheme calc
_refine_ls_wR_factor_gt 0.2509
_refine_ls_wR_factor_ref 0.2650
_reflns_Friedel_coverage 0.000
_reflns_number_gt 9034
_reflns_number_total 12192
_reflns_threshold_expression 'I > 2\s(I)'
_cod_data_source_file cg501828u_si_002.cif
_cod_data_source_block complex3
_cod_depositor_comments 'Adding full bibliography for 4512682--4512686.cif.'
_cod_database_code 4512684
_shelx_space_group_comment
;
The symmetry employed for this shelxl refinement is uniquely defined
by the following loop, which should always be used as a source of
symmetry information in preference to the above space-group names.
They are only intended as comments.
;
_shelx_estimated_absorpt_t_min 0.739
_shelx_estimated_absorpt_t_max 0.776
_shelxl_version_number 2013-4

loop_
_space_group_symop_operation_xyz
'x, y, z'
'-x, -y, -z'

loop_
_atom_site_label
_atom_site_type_symbol
_atom_site_fract_x
_atom_site_fract_y
_atom_site_fract_z
_atom_site_U_iso_or_equiv
_atom_site_adp_type
_atom_site_occupancy
_atom_site_site_symmetry_order
_atom_site_calc_flag
_atom_site_refinement_flags_posn
_atom_site_refinement_flags_adp
Zn2 Zn 1.00627(4) 0.23868(4) 0.34808(4) 0.03377(19) Uani 1 1 d . .
Zn1 Zn 1.12737(4) 0.41399(4) 0.16799(4) 0.0341(2) Uani 1 1 d . .
Zn3 Zn 0.82217(5) 0.96157(4) 0.18856(4) 0.0389(2) Uani 1 1 d . .
O15 O 0.1701(2) 1.2466(2) 0.3007(2) 0.0384(7) Uani 1 1 d . .
O14 O 0.2570(2) 1.3401(2) 0.17599(19) 0.0325(7) Uani 1 1 d . .
O10 O 1.0123(3) 1.3327(3) 0.1683(3) 0.0604(12) Uani 1 1 d . .
O12 O 0.8614(3) 1.4966(3) -0.0604(2) 0.0508(10) Uani 1 1 d . .
O18 O -0.0187(3) 0.8458(2) 0.5432(2) 0.0442(8) Uani 1 1 d . .
O11 O 0.9211(3) 1.2200(2) 0.2763(2) 0.0416(8) Uani 1 1 d . .
O9 O 0.6994(3) 1.0458(2) 0.1705(2) 0.0408(7) Uani 1 1 d . .
O19 O 0.1583(4) 0.8422(3) 0.5404(3) 0.0635(12) Uani 1 1 d . .
O13 O 0.7305(3) 1.4331(3) -0.0882(2) 0.0603(12) Uani 1 1 d . .
O4 O 0.7862(3) 0.8278(2) 0.2244(3) 0.0475(9) Uani 1 1 d . .
O8 O 0.6408(3) 0.9694(3) 0.3034(2) 0.0479(9) Uani 1 1 d . .
O17 O -0.1062(3) 0.9815(3) 0.2660(3) 0.0502(9) Uani 1 1 d . .
O1 O 0.9525(3) 0.3601(2) 0.3569(3) 0.0519(10) Uani 1 1 d . .
O2 O 1.0620(3) 0.4690(3) 0.2512(3) 0.0559(11) Uani 1 1 d . .
C26 C 0.3486(3) 1.2047(3) 0.2397(3) 0.0277(8) Uani 1 1 d . .
C30 C 0.2027(4) 0.9934(3) 0.3928(3) 0.0332(9) Uani 1 1 d . .
H29 H 0.2548 0.9810 0.4256 0.040 Uiso 1 1 calc R U
O7 O 0.9106(5) 0.9983(4) 0.0724(4) 0.0914(19) Uani 1 1 d . .
O3 O 0.9688(4) 0.8029(3) 0.2088(3) 0.0705(13) Uani 1 1 d . .
C14 C 0.8421(3) 1.2818(3) 0.1616(3) 0.0379(10) Uani 1 1 d . .
C29 C 0.2283(4) 1.0589(3) 0.3145(3) 0.0324(9) Uani 1 1 d . .
C25 C 0.3370(3) 1.1093(3) 0.2797(2) 0.0285(8) Uani 1 1 d . .
C19 C 0.6591(3) 1.2443(3) 0.1592(3) 0.0322(9) Uani 1 1 d . .
C20 C 0.7449(3) 1.2295(3) 0.1987(3) 0.0368(11) Uani 1 1 d . .
H20 H 0.7366 1.1833 0.2515 0.044 Uiso 1 1 calc R U
C28 C 0.4534(3) 1.2468(3) 0.2008(3) 0.0271(8) Uani 1 1 d . .
H28 H 0.4598 1.3122 0.1736 0.033 Uiso 1 1 calc R U
C34 C 0.0536(4) 1.0194(4) 0.2953(3) 0.0475(13) Uani 1 1 d . .
C21 C 0.5483(3) 1.1944(3) 0.2012(3) 0.0300(9) Uani 1 1 d . .
C13 C 0.9314(4) 1.2761(3) 0.2052(3) 0.0387(11) Uani 1 1 d . .
C31 C 0.1004(4) 0.9450(3) 0.4239(3) 0.0330(9) Uani 1 1 d . .
C24 C 0.4326(4) 1.0567(3) 0.2811(3) 0.0315(9) Uani 1 1 d . .
H24 H 0.4257 0.9916 0.3095 0.038 Uiso 1 1 calc R U
C22 C 0.5377(4) 1.0970(3) 0.2422(3) 0.0330(9) Uani 1 1 d . .
C1 C 0.9756(5) 0.4433(4) 0.3084(4) 0.0485(13) Uani 1 1 d . .
C27 C 0.2501(3) 1.2665(3) 0.2395(3) 0.0275(8) Uani 1 1 d . .
C23 C 0.6310(3) 1.0334(3) 0.2395(3) 0.0326(9) Uani 1 1 d . .
C18 C 0.6743(3) 1.3088(3) 0.0813(3) 0.0328(9) Uani 1 1 d . .
H18 H 0.6160 1.3177 0.0542 0.039 Uiso 1 1 calc R U
C15 C 0.8560(4) 1.3490(3) 0.0827(3) 0.0405(11) Uani 1 1 d . .
H15 H 0.9222 1.3859 0.0579 0.049 Uiso 1 1 calc R U
C33 C 0.0279(4) 0.9582(3) 0.3757(3) 0.0389(11) Uani 1 1 d . .
H32 H -0.0412 0.9251 0.3972 0.047 Uiso 1 1 calc R U
C16 C 0.7718(4) 1.3616(3) 0.0408(3) 0.0399(11) Uani 1 1 d . .
C32 C 0.0784(5) 0.8737(3) 0.5083(3) 0.0407(11) Uani 1 1 d . .
C2 C 0.8958(4) 0.5173(4) 0.3209(4) 0.0494(13) Uani 1 1 d . .
C36 C 0.1537(4) 1.0710(3) 0.2644(3) 0.0360(10) Uani 1 1 d . .
H36 H 0.1712 1.1140 0.2099 0.043 Uiso 1 1 calc R U
C17 C 0.7865(4) 1.4342(4) -0.0422(3) 0.0488(14) Uani 1 1 d . .
C10 C 0.5052(4) 0.5647(4) 0.4249(4) 0.0435(11) Uani 1 1 d . .
C35 C -0.0176(4) 1.0285(5) 0.2369(4) 0.0555(15) Uani 1 1 d . .
C3 C 0.9203(4) 0.6095(4) 0.2733(4) 0.0478(13) Uani 1 1 d . .
H3 H 0.9898 0.6273 0.2350 0.057 Uiso 1 1 calc R U
C4 C 0.8420(4) 0.6757(4) 0.2823(4) 0.0462(12) Uani 1 1 d . .
C9 C 0.6035(4) 0.5296(4) 0.4431(3) 0.0430(11) Uani 1 1 d . .
C6 C 0.7387(4) 0.6502(4) 0.3347(3) 0.0428(11) Uani 1 1 d . .
H6 H 0.6849 0.6963 0.3375 0.051 Uiso 1 1 calc R U
C8 C 0.7914(5) 0.4900(4) 0.3773(4) 0.0580(16) Uani 1 1 d . .
H8 H 0.7753 0.4267 0.4104 0.070 Uiso 1 1 calc R U
C7 C 0.7119(4) 0.5581(4) 0.3835(4) 0.0491(13) Uani 1 1 d . .
C5 C 0.8703(5) 0.7769(4) 0.2333(4) 0.0498(13) Uani 1 1 d . .
C11 C 0.4036(5) 0.5370(4) 0.4794(4) 0.0558(15) Uani 1 1 d . .
H11 H 0.3380 0.5635 0.4640 0.067 Uiso 1 1 calc R U
O16 O 0.0169(5) 1.0777(5) 0.1638(3) 0.093(2) Uani 1 1 d . .
O5 O 0.5221(8) 0.6270(7) 0.2821(6) 0.137(3) Uani 1 1 d . .
O6 O 0.4292(10) 0.7169(8) 0.3499(8) 0.161(4) Uani 1 1 d . .
C12 C 0.4827(8) 0.6419(7) 0.3491(6) 0.085(2) Uani 1 1 d . .

loop_
_atom_site_aniso_label
_atom_site_aniso_U_11
_atom_site_aniso_U_22
_atom_site_aniso_U_33
_atom_site_aniso_U_23
_atom_site_aniso_U_13
_atom_site_aniso_U_12
Zn2 0.0197(3) 0.0318(3) 0.0328(3) 0.0058(2) -0.0010(2) 0.0009(2)
Zn1 0.0169(3) 0.0297(3) 0.0363(3) 0.0101(2) -0.0027(2) -0.0024(2)
Zn3 0.0316(3) 0.0337(3) 0.0471(4) -0.0081(3) -0.0108(3) 0.0027(2)
O15 0.0209(14) 0.0454(19) 0.0338(16) -0.0001(14) 0.0009(12) -0.0013(13)
O14 0.0190(13) 0.0322(15) 0.0306(15) 0.0052(12) -0.0023(11) 0.0020(11)
O10 0.0345(18) 0.063(3) 0.052(2) 0.0252(19) -0.0149(16) -0.0239(18)
O12 0.0347(18) 0.0355(18) 0.050(2) 0.0226(16) -0.0055(15) -0.0060(14)
O18 0.0405(18) 0.0349(17) 0.0348(17) 0.0067(14) 0.0048(14) -0.0052(14)
O11 0.0223(14) 0.0369(17) 0.0449(19) 0.0112(15) -0.0067(13) -0.0057(12)
O9 0.0349(17) 0.0403(18) 0.0426(18) -0.0090(15) -0.0104(14) 0.0072(14)
O19 0.054(2) 0.064(3) 0.049(2) 0.019(2) -0.0212(19) -0.023(2)
O13 0.046(2) 0.065(3) 0.041(2) 0.0183(19) -0.0117(17) -0.0043(19)
O4 0.0404(19) 0.0279(16) 0.072(3) -0.0191(17) -0.0085(17) 0.0053(14)
O8 0.0310(17) 0.0424(19) 0.052(2) 0.0039(16) -0.0083(15) 0.0034(14)
O17 0.0324(18) 0.056(2) 0.058(2) -0.0078(18) -0.0163(16) -0.0126(16)
O1 0.0403(19) 0.0290(17) 0.061(2) -0.0004(16) 0.0089(17) 0.0048(14)
O2 0.0380(19) 0.042(2) 0.065(3) -0.0120(18) 0.0186(18) -0.0010(16)
C26 0.0123(16) 0.030(2) 0.029(2) 0.0037(16) -0.0053(14) 0.0023(15)
C30 0.031(2) 0.024(2) 0.028(2) 0.0087(17) -0.0034(16) -0.0037(16)
O7 0.083(4) 0.089(4) 0.065(3) -0.006(3) 0.013(3) 0.025(3)
O3 0.055(3) 0.048(2) 0.085(3) -0.008(2) 0.006(2) -0.013(2)
C14 0.0192(19) 0.036(2) 0.041(2) 0.007(2) -0.0050(17) -0.0012(17)
C29 0.027(2) 0.029(2) 0.025(2) 0.0090(17) -0.0046(16) -0.0047(16)
C25 0.0250(19) 0.0250(19) 0.0247(19) 0.0039(16) -0.0039(15) -0.0043(15)
C19 0.0181(18) 0.0236(19) 0.039(2) 0.0091(17) -0.0069(16) -0.0025(15)
C20 0.0193(19) 0.030(2) 0.040(2) 0.0155(18) -0.0097(17) -0.0011(16)
C28 0.0173(17) 0.0238(18) 0.030(2) 0.0029(15) -0.0048(14) -0.0016(14)
C34 0.024(2) 0.058(3) 0.040(3) 0.010(2) -0.0083(19) -0.016(2)
C21 0.0181(18) 0.029(2) 0.029(2) 0.0048(16) -0.0032(15) -0.0026(15)
C13 0.0204(19) 0.034(2) 0.045(3) 0.008(2) -0.0075(18) -0.0106(17)
C31 0.029(2) 0.032(2) 0.026(2) 0.0014(17) 0.0014(16) -0.0129(17)
C24 0.027(2) 0.0246(19) 0.030(2) 0.0092(16) -0.0100(16) -0.0041(16)
C22 0.026(2) 0.032(2) 0.030(2) 0.0037(17) -0.0063(16) -0.0058(17)
C1 0.039(3) 0.033(2) 0.057(3) -0.005(2) 0.005(2) -0.012(2)
C27 0.0189(17) 0.029(2) 0.029(2) -0.0042(16) -0.0028(15) -0.0024(15)
C23 0.0245(19) 0.0211(19) 0.037(2) 0.0090(17) -0.0080(17) -0.0011(15)
C18 0.0216(19) 0.032(2) 0.036(2) 0.0011(18) -0.0080(16) 0.0001(16)
C15 0.0210(19) 0.032(2) 0.050(3) 0.009(2) -0.0090(18) -0.0035(17)
C33 0.0230(19) 0.037(2) 0.040(2) 0.005(2) -0.0027(17) -0.0122(17)
C16 0.025(2) 0.028(2) 0.041(3) 0.0163(19) -0.0029(18) -0.0008(17)
C32 0.049(3) 0.030(2) 0.033(2) 0.0006(19) -0.004(2) -0.016(2)
C2 0.033(2) 0.040(3) 0.059(3) -0.012(2) 0.014(2) -0.007(2)
C36 0.025(2) 0.032(2) 0.034(2) 0.0099(18) -0.0066(17) -0.0070(17)
C17 0.025(2) 0.050(3) 0.041(3) 0.016(2) 0.001(2) -0.004(2)
C10 0.035(2) 0.042(3) 0.056(3) -0.018(2) -0.013(2) 0.001(2)
C35 0.031(2) 0.065(4) 0.058(3) -0.001(3) -0.012(2) -0.022(2)
C3 0.029(2) 0.049(3) 0.055(3) -0.016(3) 0.007(2) -0.004(2)
C4 0.040(3) 0.037(3) 0.053(3) -0.012(2) 0.000(2) -0.002(2)
C9 0.038(2) 0.038(3) 0.046(3) -0.014(2) -0.003(2) 0.010(2)
C6 0.039(3) 0.041(3) 0.045(3) -0.018(2) 0.001(2) 0.001(2)
C8 0.035(3) 0.040(3) 0.079(4) -0.014(3) 0.013(3) -0.004(2)
C7 0.032(2) 0.040(3) 0.066(4) -0.017(3) 0.003(2) -0.002(2)
C5 0.047(3) 0.041(3) 0.058(3) -0.016(2) -0.009(2) 0.001(2)
C11 0.032(2) 0.038(3) 0.087(5) -0.011(3) -0.014(3) 0.005(2)
O16 0.079(4) 0.127(5) 0.054(3) 0.016(3) -0.038(3) -0.045(3)
O5 0.135(8) 0.139(8) 0.136(8) -0.054(6) -0.026(6) 0.012(6)
O6 0.173(10) 0.143(9) 0.177(10) -0.048(8) -0.073(8) 0.010(8)
C12 0.080(6) 0.087(6) 0.092(6) -0.040(5) -0.016(5) 0.002(5)

loop_
_atom_type_symbol
_atom_type_description
_atom_type_scat_dispersion_real
_atom_type_scat_dispersion_imag
_atom_type_scat_source
C C 0.0181 0.0091 'International Tables Vol C Tables 4.2.6.8 and 6.1.1.4'
H H 0.0000 0.0000 'International Tables Vol C Tables 4.2.6.8 and 6.1.1.4'
O O 0.0492 0.0322 'International Tables Vol C Tables 4.2.6.8 and 6.1.1.4'
Zn Zn -1.5491 0.6778 'International Tables Vol C Tables 4.2.6.8 and 6.1.1.4'

loop_
_geom_angle_atom_site_label_1
_geom_angle_atom_site_label_2
_geom_angle_atom_site_label_3
_geom_angle
_geom_angle_site_symmetry_1
_geom_angle_site_symmetry_3
O11 Zn2 O18 128.36(15) 1_545 2_666
O11 Zn2 O1 102.27(17) 1_545 .
O18 Zn2 O1 108.84(17) 2_666 .
O11 Zn2 O15 113.31(14) 1_545 1_645
O18 Zn2 O15 93.52(14) 2_666 1_645
O1 Zn2 O15 110.02(15) . 1_645
O11 Zn2 C32 106.11(15) 1_545 2_666
O18 Zn2 C32 28.34(16) 2_666 2_666
O1 Zn2 C32 101.90(17) . 2_666
O15 Zn2 C32 121.10(16) 1_645 2_666
O12 Zn1 O14 112.62(15) 2_775 1_645
O12 Zn1 O2 110.53(19) 2_775 .
O14 Zn1 O2 120.40(17) 1_645 .
O12 Zn1 O10 98.12(17) 2_775 1_545
O14 Zn1 O10 106.04(17) 1_645 1_545
O2 Zn1 O10 106.4(2) . 1_545
O17 Zn3 O9 111.40(17) 1_655 .
O17 Zn3 O4 108.38(18) 1_655 .
O9 Zn3 O4 116.14(16) . .
O17 Zn3 O7 116.2(3) 1_655 .
O9 Zn3 O7 98.0(2) . .
O4 Zn3 O7 106.6(2) . .
C27 O15 Zn2 149.5(3) . 1_465
C27 O14 Zn1 117.6(3) . 1_465
C13 O10 Zn1 151.5(4) . 1_565
C17 O12 Zn1 111.7(4) . 2_775
C32 O18 Zn2 103.0(3) . 2_666
C13 O11 Zn2 120.3(3) . 1_565
C23 O9 Zn3 108.3(3) . .
C5 O4 Zn3 113.0(4) . .
C35 O17 Zn3 117.1(4) . 1_455
C1 O1 Zn2 132.1(4) . .
C1 O2 Zn1 128.5(4) . .
C25 C26 C28 120.7(4) . .
C25 C26 C27 121.5(4) . .
C28 C26 C27 117.8(4) . .
C29 C30 C31 120.4(4) . .
C20 C14 C15 120.3(4) . .
C20 C14 C13 122.2(4) . .
C15 C14 C13 117.3(4) . .
C30 C29 C36 118.9(4) . .
C30 C29 C25 121.3(4) . .
C36 C29 C25 119.5(4) . .
C26 C25 C24 118.4(4) . .
C26 C25 C29 123.4(4) . .
C24 C25 C29 117.9(4) . .
C18 C19 C20 119.0(4) . .
C18 C19 C21 119.5(4) . .
C20 C19 C21 121.4(4) . .
C14 C20 C19 120.3(4) . .
C21 C28 C26 120.9(4) . .
C33 C34 C36 119.6(4) . .
C33 C34 C35 122.7(4) . .
C36 C34 C35 117.5(4) . .
C28 C21 C22 118.9(4) . .
C28 C21 C19 118.3(4) . .
C22 C21 C19 122.8(4) . .
O11 C13 O10 123.0(4) . .
O11 C13 C14 119.7(4) . .
O10 C13 C14 117.1(4) . .
C33 C31 C30 120.2(4) . .
C33 C31 C32 121.6(4) . .
C30 C31 C32 117.9(4) . .
C22 C24 C25 121.9(4) . .
C24 C22 C21 119.2(4) . .
C24 C22 C23 116.9(4) . .
C21 C22 C23 123.7(4) . .
O2 C1 O1 124.9(5) . .
O2 C1 C2 117.1(5) . .
O1 C1 C2 118.0(5) . .
O15 C27 O14 124.1(4) . .
O15 C27 C26 119.5(4) . .
O14 C27 C26 116.3(3) . .
O8 C23 O9 122.1(4) . .
O8 C23 C22 120.0(4) . .
O9 C23 C22 117.9(4) . .
C19 C18 C16 122.6(4) . .
C16 C15 C14 119.9(4) . .
C31 C33 C34 120.8(4) . .
C18 C16 C15 117.8(4) . .
C18 C16 C17 122.6(4) . .
C15 C16 C17 119.5(4) . .
O18 C32 O19 122.3(5) . .
O18 C32 C31 118.1(5) . .
O19 C32 C31 119.5(4) . .
O18 C32 Zn2 48.7(2) . 2_666
O19 C32 Zn2 73.8(3) . 2_666
C31 C32 Zn2 166.5(4) . 2_666
C3 C2 C8 120.8(5) . .
C3 C2 C1 120.3(4) . .
C8 C2 C1 118.7(5) . .
C34 C36 C29 119.9(4) . .
O13 C17 O12 123.3(5) . .
O13 C17 C16 121.3(5) . .
O12 C17 C16 115.4(5) . .
C9 C10 C11 123.0(6) . .
C9 C10 C12 130.5(6) . .
C11 C10 C12 106.4(6) . .
O16 C35 O17 125.0(6) . .
O16 C35 C34 118.7(5) . .
O17 C35 C34 116.2(5) . .
C2 C3 C4 119.2(5) . .
C6 C4 C3 120.9(5) . .
C6 C4 C5 119.8(5) . .
C3 C4 C5 119.3(5) . .
C10 C9 C11 116.6(5) . 2_666
C10 C9 C7 122.5(5) . .
C11 C9 C7 120.8(5) 2_666 .
C4 C6 C7 121.2(5) . .
C7 C8 C2 119.0(5) . .
C6 C7 C8 118.9(5) . .
C6 C7 C9 122.2(5) . .
C8 C7 C9 118.9(5) . .
O3 C5 O4 126.8(6) . .
O3 C5 C4 118.9(5) . .
O4 C5 C4 114.2(5) . .
C10 C11 C9 120.4(5) . 2_666
O5 C12 O6 120.9(11) . .
O5 C12 C10 113.9(9) . .
O6 C12 C10 125.2(9) . .

loop_
_geom_bond_atom_site_label_1
_geom_bond_atom_site_label_2
_geom_bond_distance
_geom_bond_site_symmetry_2
Zn2 O11 1.963(4) 1_545
Zn2 O18 1.967(4) 2_666
Zn2 O1 1.988(4) .
Zn2 O15 2.003(3) 1_645
Zn2 C32 2.552(5) 2_666
Zn1 O12 1.916(3) 2_775
Zn1 O14 1.921(3) 1_645
Zn1 O2 1.949(4) .
Zn1 O10 1.960(4) 1_545
Zn3 O17 1.943(4) 1_655
Zn3 O9 1.956(3) .
Zn3 O4 1.974(4) .
Zn3 O7 1.999(5) .
O15 C27 1.246(5) .
O15 Zn2 2.003(3) 1_465
O14 C27 1.284(5) .
O14 Zn1 1.921(3) 1_465
O10 C13 1.263(6) .
O10 Zn1 1.960(4) 1_565
O12 C17 1.282(7) .
O12 Zn1 1.916(3) 2_775
O18 C32 1.243(6) .
O18 Zn2 1.967(4) 2_666
O11 C13 1.246(6) .
O11 Zn2 1.963(4) 1_565
O9 C23 1.276(6) .
O19 C32 1.261(7) .
O13 C17 1.213(8) .
O4 C5 1.277(7) .
O8 C23 1.251(6) .
O17 C35 1.253(6) .
O17 Zn3 1.943(4) 1_455
O1 C1 1.273(6) .
O2 C1 1.262(6) .
C26 C25 1.389(6) .
C26 C28 1.398(5) .
C26 C27 1.504(5) .
C30 C29 1.386(6) .
C30 C31 1.405(6) .
O3 C5 1.239(7) .
C14 C20 1.381(6) .
C14 C15 1.407(7) .
C14 C13 1.495(6) .
C29 C36 1.409(6) .
C29 C25 1.484(6) .
C25 C24 1.397(6) .
C19 C18 1.377(6) .
C19 C20 1.392(6) .
C19 C21 1.509(5) .
C28 C21 1.389(6) .
C34 C33 1.389(7) .
C34 C36 1.405(6) .
C34 C35 1.501(7) .
C21 C22 1.417(6) .
C31 C33 1.361(7) .
C31 C32 1.497(6) .
C24 C22 1.391(6) .
C22 C23 1.474(6) .
C1 C2 1.503(8) .
C18 C16 1.393(6) .
C15 C16 1.405(7) .
C16 C17 1.491(6) .
C32 Zn2 2.552(5) 2_666
C2 C3 1.382(8) .
C2 C8 1.420(7) .
C10 C9 1.375(7) .
C10 C11 1.380(8) .
C10 C12 1.536(12) .
C35 O16 1.244(8) .
C3 C4 1.387(8) .
C4 C6 1.380(7) .
C4 C5 1.509(8) .
C9 C11 1.395(9) 2_666
C9 C7 1.481(7) .
C6 C7 1.389(8) .
C8 C7 1.409(8) .
C11 C9 1.395(9) 2_666
O5 C12 1.275(12) .
O6 C12 1.297(14) .

loop_
_platon_squeeze_void_nr
_platon_squeeze_void_average_x
_platon_squeeze_void_average_y
_platon_squeeze_void_average_z
_platon_squeeze_void_volume
_platon_squeeze_void_count_electrons
_platon_squeeze_void_content
1 0.105 0.223 0.858 1706 739 ' '
